data_4324117
loop_
_publ_author_name
'Fran\,cois Baril-Robert'
'Xiaobo Li'
'Michael J. Katz'
'Andrew R. Geisheimer'
'Daniel B. Leznoff'
'Howard Patterson'

_publ_contact_author_address
; 
 Department of Chemistry
 University of Maine
 Orono, Maine
 United States of America 04469
;
_publ_contact_author_email howardp@maine.edu
_publ_contact_author_fax 207-581-1191
_publ_contact_author_name 'Howard H. Patterson'
_publ_contact_author_phone 207-581-1178
_publ_section_title
;
 Changes in Electronic Properties of Polymeric One-Dimensional
 {[M(CN)2]-}n (M = Au, Ag) Chains Due to Neighboring Closed-Shell Zn(II)
 or Open-Shell Cu(II) Ions
;
_journal_name_full 'Inorganic Chemistry'
_journal_page_first 231
_journal_page_last 237
_journal_paper_doi 10.1021/ic101841a
_journal_volume 50
_journal_year 2011
_chemical_absolute_configuration ad
_chemical_formula_moiety 'C8 H16 Au2 N8 Zn1'
_chemical_formula_sum 'C8 H16 Au2 N8 Zn'
_chemical_formula_weight 683.58
_chemical_name_systematic ?
_space_group_IT_number 12
_symmetry_cell_setting monoclinic
_symmetry_space_group_name_Hall '-C 2y'
_symmetry_space_group_name_H-M 'C 1 2/m 1'
_atom_sites_solution_hydrogens geom
_atom_sites_solution_primary direct
_cell_angle_alpha 90
_cell_angle_beta 119.6460(10)
_cell_angle_gamma 90
_cell_formula_units_Z 2
_cell_length_a 10.4752(14)
_cell_length_b 13.2072(18)
_cell_length_c 6.3903(9)
_cell_measurement_reflns_used 4543
_cell_measurement_temperature 200
_cell_measurement_theta_max 28.370
_cell_measurement_theta_min 2.717
_cell_volume 768.36(18)
_computing_cell_refinement
;
 Bruker SMART
;
_computing_data_collection
;
 Bruker SMART
;
_computing_data_reduction
;
 Bruker SAINT
;
_computing_structure_refinement
;
 Crystals
;
_computing_structure_solution
; 
 SIR92 (Altomare et al, 1994) 
;
_diffrn_ambient_temperature 200
_diffrn_measured_fraction_theta_full 0.996
_diffrn_measured_fraction_theta_max 0.958
_diffrn_measurement_device_type 'Bruker SMART APEX II CCD area Detector'
_diffrn_measurement_method \w\f
_diffrn_radiation_monochromator graphite
_diffrn_radiation_type 'Mo K\a'
_diffrn_radiation_wavelength 0.71073
_diffrn_reflns_av_R_equivalents 0.026
_diffrn_reflns_limit_h_max 13
_diffrn_reflns_limit_h_min -14
_diffrn_reflns_limit_k_max 17
_diffrn_reflns_limit_k_min -17
_diffrn_reflns_limit_l_max 8
_diffrn_reflns_limit_l_min -8
_diffrn_reflns_number 4543
_diffrn_reflns_theta_full 27.235
_diffrn_reflns_theta_max 28.370
_diffrn_reflns_theta_min 2.717
_exptl_absorpt_coefficient_mu 20.594
_exptl_absorpt_correction_T_max 0.7457
_exptl_absorpt_correction_T_min 0.3428
_exptl_absorpt_correction_type multi-scan
_exptl_absorpt_process_details
;
Larson, A. C.  Crystallographic Computing, Edited by F.R. Ahmed, 
pp. 291-294 (1970).  Munksgaard, Copenhagen, Denmark.
;
_exptl_crystal_colour colourless
_exptl_crystal_density_diffrn 2.954
_exptl_crystal_description 'needle '
_exptl_crystal_F_000 616
_exptl_crystal_size_max 0.40
_exptl_crystal_size_mid 0.15
_exptl_crystal_size_min 0.07
_refine_diff_density_max 0.93
_refine_diff_density_min -0.68
_refine_ls_extinction_coef 3.6(4)
_refine_ls_extinction_method 'Larson (1970), Equation 22'
_refine_ls_goodness_of_fit_ref 1.1232
_refine_ls_hydrogen_treatment constr
_refine_ls_matrix_type full
_refine_ls_number_parameters 55
_refine_ls_number_reflns 791
_refine_ls_number_restraints 0
_refine_ls_R_factor_all 0.0190
_refine_ls_R_factor_gt 0.0149
_refine_ls_shift/su_max 0.000142
_refine_ls_structure_factor_coef F
_refine_ls_weighting_details
;
 Method= Modified Sheldrick 
w=1/[\s^2^(F^2^) + ( 0.01P)^2^ + 0.00P] 
 ,where P=(max(Fo^2^,0) + 2Fc^2^)/3 
;
_refine_ls_weighting_scheme calc
_refine_ls_wR_factor_all 0.0243
_refine_ls_wR_factor_gt 0.0186
_refine_ls_wR_factor_ref 0.0184
_reflns_limit_h_max 12
_reflns_limit_h_min -14
_reflns_limit_k_max 17
_reflns_limit_k_min 0
_reflns_limit_l_max 8
_reflns_limit_l_min 0
_reflns_number_gt 805
_reflns_number_total 966
_reflns_threshold_expression I>2.5\s(I
_cod_data_source_file ic101841a_si_002.cif
_cod_data_source_block {Zn(C2H8N2)2[Au(CN)2]2}
_cod_original_formula_sum 'C8 H16 Au2 N8 Zn1'
_cod_database_code 4324117

loop_
_symmetry_equiv_pos_as_xyz
x,y,z
-x,-y,-z
x+1/2,y+1/2,z
-x+1/2,-y+1/2,-z
-x,y,-z
x,-y,z
-x+1/2,y+1/2,-z
x+1/2,-y+1/2,z

loop_
_atom_site_label
_atom_site_type_symbol
_atom_site_fract_x
_atom_site_fract_y
_atom_site_fract_z
_atom_site_U_iso_or_equiv
_atom_site_occupancy
_atom_site_adp_type
_atom_site_refinement_flags_posn
_atom_site_refinement_flags_adp
_atom_site_refinement_flags_occupancy
_atom_site_disorder_assembly
_atom_site_disorder_group
_atom_site_attached_hydrogens
Au1 Au 1.0000 0.5000 0.0000 0.0240 1.0000 Uani S T . . . .
Au2 Au 1.0000 0.5000 0.5000 0.0293 1.0000 Uani S T . . . .
Zn1 Zn 1.5000 0.5000 0.0000 0.0291 1.0000 Uani S T . . . .
N1 N 1.3309(4) 0.5000 0.1351(8) 0.0360 1.0000 Uani S T . . . .
N2 N 1.0000 0.7366(4) 0.5000 0.0490 1.0000 Uani S T . . . .
N11 N 1.6171(3) 0.62133(19) 0.2363(5) 0.0331 1.0000 Uani . . . . . .
C1 C 1.2124(5) 0.5000 0.0991(8) 0.0266 1.0000 Uani S T . . . .
C2 C 1.0000 0.6511(4) 0.5000 0.0339 1.0000 Uani S T . . . .
C11 C 1.5823(4) 0.7135(3) 0.0880(7) 0.0388 1.0000 Uani . . . . . .
H111 H 1.7175 0.6084 0.3144 0.032(5) 1.0000 Uiso R . . . . .
H112 H 1.5869 0.6293 0.3499 0.032(5) 1.0000 Uiso R . . . . .
H113 H 1.6347 0.7127 0.0020 0.044(5) 1.0000 Uiso R . . . . .
H114 H 1.6087 0.7721 0.1870 0.044(5) 1.0000 Uiso R . . . . .

loop_
_atom_site_aniso_label
_atom_site_aniso_U_11
_atom_site_aniso_U_22
_atom_site_aniso_U_33
_atom_site_aniso_U_23
_atom_site_aniso_U_13
_atom_site_aniso_U_12
Au1 0.02154(14) 0.02644(15) 0.02859(15) 0.0000 0.01587(11) 0.0000
Au2 0.02333(15) 0.03825(17) 0.02645(16) 0.0000 0.01245(12) 0.0000
Zn1 0.0243(4) 0.0262(4) 0.0330(4) 0.0000 0.0114(3) 0.0000
N1 0.030(2) 0.035(2) 0.046(3) 0.0000 0.021(2) 0.0000
N2 0.071(4) 0.043(3) 0.046(3) 0.0000 0.039(3) 0.0000
N11 0.0273(15) 0.0362(17) 0.0386(17) -0.0042(13) 0.0184(13) -0.0025(12)
C1 0.024(2) 0.027(2) 0.031(3) 0.0000 0.016(2) 0.0000
C2 0.033(3) 0.041(3) 0.029(3) 0.0000 0.017(2) 0.0000
C11 0.048(2) 0.0278(18) 0.054(3) -0.0040(17) 0.036(2) -0.0080(17)

loop_
_atom_type_symbol
_atom_type_scat_dispersion_real
_atom_type_scat_dispersion_imag
_atom_type_scat_Cromer_Mann_a1
_atom_type_scat_Cromer_Mann_b1
_atom_type_scat_Cromer_Mann_a2
_atom_type_scat_Cromer_Mann_b2
_atom_type_scat_Cromer_Mann_a3
_atom_type_scat_Cromer_Mann_b3
_atom_type_scat_Cromer_Mann_a4
_atom_type_scat_Cromer_Mann_b4
_atom_type_scat_Cromer_Mann_c
_atom_type_scat_source
C 0.0033 0.0016 2.3100 20.8439 1.0200 10.2075 1.5886 0.5687 0.8650 51.6512 0.2156 'International Tables Vol C 4.2.6.8 and 6.1.1.4'
H 0.0000 0.0000 0.4930 10.5109 0.3229 26.1257 0.1402 3.1424 0.0408 57.7998 0.0030 'International Tables Vol C 4.2.6.8 and 6.1.1.4'
N 0.0061 0.0033 12.2126 0.0057 3.1322 9.8933 2.0125 28.9975 1.1663 0.5826 -11.5290 'International Tables Vol C 4.2.6.8 and 6.1.1.4'
Zn 0.2839 1.4301 14.0743 3.2655 7.0318 0.2333 5.1652 10.3163 2.4100 58.7097 1.3041 'International Tables Vol C 4.2.6.8 and 6.1.1.4'
Au -2.0133 8.8022 16.8819 0.4611 18.5913 8.6216 25.5582 1.4826 5.8600 36.3956 12.0658 'International Tables Vol C 4.2.6.8 and 6.1.1.4'

loop_
_geom_angle_atom_site_label_1
_geom_angle_site_symmetry_1
_geom_angle_atom_site_label_2
_geom_angle_site_symmetry_2
_geom_angle_atom_site_label_3
_geom_angle_site_symmetry_3
_geom_angle
_geom_angle_publ_flag
Au2 1_554 Au1 . C1 2_765 103.58(13) yes
Au2 1_554 Au1 . Au2 . 179.996 yes
C1 2_765 Au1 . Au2 . 76.42(13) yes
Au2 1_554 Au1 . C1 . 76.42(13) yes
C1 2_765 Au1 . C1 . 179.994 yes
Au2 . Au1 . C1 . 103.58(13) yes
Au1 . Au2 . Au1 1_556 179.996 yes
Au1 . Au2 . C2 2_766 90.000(11) yes
Au1 1_556 Au2 . C2 2_766 90.000(11) yes
Au1 . Au2 . C2 . 90.000(11) yes
Au1 1_556 Au2 . C2 . 90.000(11) yes
C2 2_766 Au2 . C2 . 179.994 yes
N1 2_865 Zn1 . N11 5_855 90.80(10) yes
N1 2_865 Zn1 . N11 6_565 89.20(10) yes
N11 5_855 Zn1 . N11 6_565 179.995 yes
N1 2_865 Zn1 . N11 2_865 90.80(10) yes
N11 5_855 Zn1 . N11 2_865 97.82(15) yes
N11 6_565 Zn1 . N11 2_865 82.18(15) yes
N1 2_865 Zn1 . N1 . 179.995 yes
N11 5_855 Zn1 . N1 . 89.20(10) yes
N11 6_565 Zn1 . N1 . 90.80(10) yes
N11 2_865 Zn1 . N1 . 89.20(10) yes
N1 2_865 Zn1 . N11 . 89.20(10) yes
N11 5_855 Zn1 . N11 . 82.18(15) yes
N11 6_565 Zn1 . N11 . 97.82(15) yes
N11 2_865 Zn1 . N11 . 179.995 yes
N1 . Zn1 . N11 . 90.80(10) yes
Zn1 . N1 . C1 . 151.1(4) yes
Zn1 . N11 . C11 . 107.1(2) yes
Zn1 . N11 . H111 . 110.2 no
C11 . N11 . H111 . 110.5 no
Zn1 . N11 . H112 . 109.9 no
C11 . N11 . H112 . 109.7 no
H111 . N11 . H112 . 109.5 no
Au1 . C1 . N1 . 174.0(4) yes
Au2 . C2 . N2 . 179.990 yes
C11 5_855 C11 . N11 . 107.7(2) yes
C11 5_855 C11 . H113 . 109.9 no
N11 . C11 . H113 . 109.5 no
C11 5_855 C11 . H114 . 110.0 no
N11 . C11 . H114 . 110.3 no
H113 . C11 . H114 . 109.5 no

loop_
_geom_bond_atom_site_label_1
_geom_bond_site_symmetry_1
_geom_bond_atom_site_label_2
_geom_bond_site_symmetry_2
_geom_bond_distance
_geom_bond_publ_flag
Au1 . Au2 1_554 3.1951(4) yes
Au1 . C1 2_765 1.990(4) yes
Au1 . Au2 . 3.1951(4) yes
Au1 . C1 . 1.990(4) yes
Au2 . C2 2_766 1.996(5) yes
Au2 . C2 . 1.996(5) yes
Zn1 . N1 2_865 2.323(4) yes
Zn1 . N11 5_855 2.126(3) yes
Zn1 . N11 6_565 2.126(3) yes
Zn1 . N11 2_865 2.126(3) yes
Zn1 . N1 . 2.323(4) yes
Zn1 . N11 . 2.126(3) yes
N1 . C1 . 1.145(5) yes
N2 . C2 . 1.129(6) yes
N11 . C11 . 1.474(4) yes
N11 . H111 . 0.930 no
N11 . H112 . 0.930 no
C11 . C11 5_855 1.523(7) yes
C11 . H113 . 0.950 no
C11 . H114 . 0.950 no

loop_
_geom_hbond_atom_site_label_D
_geom_hbond_site_symmetry_D
_geom_hbond_atom_site_label_H
_geom_hbond_site_symmetry_H
_geom_hbond_atom_site_label_A
_geom_hbond_site_symmetry_A
_geom_hbond_angle_DHA
_geom_hbond_distance_DH
_geom_hbond_distance_HA
_geom_hbond_distance_DA
_geom_hbond_publ_flag
N11 . H112 . N2 4_766 138 0.93 2.40 3.147(4) yes
